data_7060737
loop_
_publ_author_name
'Das, Amal'
'Sharma, Pranay'
'Frontera, Antonio'
'Barcelo-Oliver, Miquel'
'Verma, Akalesh K.'
'Ahmed, Ruksana Sultana'
'Hussain, Sahid'
'Bhattacharyya, Manjit K.'

_publ_section_title
;
 Supramolecular assemblies involving biologically relevant antiparallel
 \p-stacking and unconventional solvent driven structural topology in
 maleato and fumarato bridged Zn(ii) coordination polymers:
 antiproliferative evaluation and theoretical studies
;
_journal_issue 29
_journal_name_full 'New Journal of Chemistry'
_journal_page_first 13040
_journal_page_last 13055
_journal_paper_doi 10.1039/D1NJ00619C
_journal_volume 45
_journal_year 2021
_chemical_formula_sum 'C14 H18 N4 O6 Zn'
_chemical_formula_weight 403.69
_space_group_crystal_system monoclinic
_space_group_IT_number 14
_space_group_name_Hall '-P 2yn'
_space_group_name_H-M_alt 'P 1 21/n 1'
_atom_sites_solution_hydrogens mixed
_audit_creation_method SHELXL-2018/3
_audit_update_record
;
2021-03-16 deposited with the CCDC.	2021-06-11 downloaded from the CCDC.
;
_cell_angle_alpha 90
_cell_angle_beta 105.39(2)
_cell_angle_gamma 90
_cell_formula_units_Z 2
_cell_length_a 9.558(9)
_cell_length_b 9.045(9)
_cell_length_c 9.977(9)
_cell_measurement_reflns_used 7865
_cell_measurement_temperature 293(2)
_cell_measurement_theta_max 22.87
_cell_measurement_theta_min 2.21
_cell_volume 831.6(14)
_computing_structure_refinement 'SHELXL-2018/3 (Sheldrick, 2018)'
_diffrn_ambient_temperature 293(2)
_diffrn_measured_fraction_theta_full 1.000
_diffrn_measured_fraction_theta_max 1.000
_diffrn_measurement_device_type 'Bruker APEX-II CCD'
_diffrn_measurement_method '\f and \w scans'
_diffrn_radiation_type MoK\a
_diffrn_radiation_wavelength 0.71073
_diffrn_reflns_av_R_equivalents 0.0279
_diffrn_reflns_av_unetI/netI 0.0159
_diffrn_reflns_Laue_measured_fraction_full 1.000
_diffrn_reflns_Laue_measured_fraction_max 1.000
_diffrn_reflns_limit_h_max 12
_diffrn_reflns_limit_h_min -12
_diffrn_reflns_limit_k_max 12
_diffrn_reflns_limit_k_min -12
_diffrn_reflns_limit_l_max 13
_diffrn_reflns_limit_l_min -13
_diffrn_reflns_number 15747
_diffrn_reflns_point_group_measured_fraction_full 1.000
_diffrn_reflns_point_group_measured_fraction_max 1.000
_diffrn_reflns_theta_full 25.242
_diffrn_reflns_theta_max 28.346
_diffrn_reflns_theta_min 2.624
_exptl_absorpt_coefficient_mu 1.517
_exptl_absorpt_correction_T_max 0.7531
_exptl_absorpt_correction_T_min 0.6231
_exptl_absorpt_correction_type multi-scan
_exptl_absorpt_process_details SADABS
_exptl_crystal_colour colorless
_exptl_crystal_density_diffrn 1.612
_exptl_crystal_description needle
_exptl_crystal_F_000 416
_exptl_crystal_size_max 0.34
_exptl_crystal_size_mid 0.24
_exptl_crystal_size_min 0.17
_refine_diff_density_max 0.268
_refine_diff_density_min -0.232
_refine_diff_density_rms 0.049
_refine_ls_extinction_coef 0.0114(10)
_refine_ls_extinction_expression Fc^*^=kFc[1+0.001xFc^2^\l^3^/sin(2\q)]^-1/4^
_refine_ls_extinction_method 'SHELXL-2018/3 (Sheldrick 2018)'
_refine_ls_goodness_of_fit_ref 1.063
_refine_ls_hydrogen_treatment constr
_refine_ls_matrix_type full
_refine_ls_number_parameters 116
_refine_ls_number_reflns 2072
_refine_ls_number_restraints 0
_refine_ls_restrained_S_all 1.063
_refine_ls_R_factor_all 0.0303
_refine_ls_R_factor_gt 0.0229
_refine_ls_shift/su_max 0.000
_refine_ls_shift/su_mean 0.000
_refine_ls_structure_factor_coef Fsqd
_refine_ls_weighting_details 'w=1/[\s^2^(Fo^2^)+(0.0215P)^2^+0.4576P] where P=(Fo^2^+2Fc^2^)/3'
_refine_ls_weighting_scheme calc
_refine_ls_wR_factor_gt 0.0541
_refine_ls_wR_factor_ref 0.0570
_reflns_Friedel_coverage 0.000
_reflns_number_gt 1781
_reflns_number_total 2072
_reflns_threshold_expression 'I > 2\s(I)'
_cod_data_source_file d1nj00619c2.cif
_cod_data_source_block shelx_CCDC1
_cod_depositor_comments 'Adding full bibliography for 7060736--7060737.cif.'
_cod_original_sg_symbol_H-M 'P 21/n'
_cod_database_code 7060737
_shelx_shelxl_version_number 2018/3
_shelx_space_group_comment
;
The symmetry employed for this shelxl refinement is uniquely defined
by the following loop, which should always be used as a source of
symmetry information in preference to the above space-group names.
They are only intended as comments.
;
_exptl_absorpt_special_details SADABS

loop_
_space_group_symop_operation_xyz
'x, y, z'
'-x+1/2, y+1/2, -z+1/2'
'-x, -y, -z'
'x-1/2, -y-1/2, z-1/2'

loop_
_atom_site_label
_atom_site_type_symbol
_atom_site_fract_x
_atom_site_fract_y
_atom_site_fract_z
_atom_site_U_iso_or_equiv
_atom_site_adp_type
_atom_site_occupancy
_atom_site_site_symmetry_order
_atom_site_calc_flag
_atom_site_refinement_flags_posn
_atom_site_refinement_flags_adp
_atom_site_refinement_flags_occupancy
_atom_site_disorder_assembly
_atom_site_disorder_group
Zn1 Zn 0.500000 0.500000 0.500000 0.02074(9) Uani 1 2 d S . P . .
O1 O 0.52269(11) 0.27377(11) 0.47605(11) 0.0264(2) Uani 1 1 d . . . . .
O2 O 0.71792(13) 0.21441(12) 0.64737(13) 0.0391(3) Uani 1 1 d . . . . .
O6 O 0.62032(12) 0.48259(11) 0.71626(12) 0.0306(2) Uani 1 1 d . . . . .
N1 N 0.69517(14) 0.54825(15) 0.44059(14) 0.0282(3) Uani 1 1 d . . . . .
C6 C 0.60508(15) 0.18304(15) 0.55368(15) 0.0226(3) Uani 1 1 d . . . . .
C7 C 0.56422(16) 0.02298(14) 0.53489(16) 0.0244(3) Uani 1 1 d . . . . .
C1 C 0.78345(17) 0.65933(17) 0.49734(18) 0.0326(4) Uani 1 1 d . . . . .
H1 H 0.762237 0.713755 0.570991 0.039 Uiso 1 1 calc R U . . .
C5 C 0.7257(2) 0.4708(2) 0.3385(2) 0.0403(4) Uani 1 1 d . . . . .
H5 H 0.663989 0.391307 0.297864 0.048 Uiso 1 1 calc R U . . .
C2 C 0.90514(19) 0.6990(2) 0.4535(2) 0.0422(4) Uani 1 1 d . . . . .
C3 C 0.9337(2) 0.6181(2) 0.3467(2) 0.0530(5) Uani 1 1 d . . . . .
H3 H 1.014724 0.641984 0.312556 0.064 Uiso 1 1 calc R U . . .
N3 N 0.9883(2) 0.8189(3) 0.5122(3) 0.0740(7) Uani 1 1 d . . . . .
C4 C 0.8446(3) 0.5033(2) 0.2903(2) 0.0533(5) Uani 1 1 d . . . . .
H4 H 0.864599 0.445846 0.217849 0.064 Uiso 1 1 calc R U . . .
H6A H 0.679100 0.413900 0.713800 0.080 Uiso 1 1 d . U . . .
H6B H 0.677700 0.555000 0.750500 0.080 Uiso 1 1 d . U . . .
H3A H 1.059601 0.832300 0.493200 0.080 Uiso 1 1 d . U . . .
H3B H 1.002300 0.819500 0.601705 0.080 Uiso 1 1 d . U . . .
H7 H 0.634700 -0.050100 0.578100 0.080 Uiso 1 1 d . U . . .

loop_
_atom_site_aniso_label
_atom_site_aniso_U_11
_atom_site_aniso_U_22
_atom_site_aniso_U_33
_atom_site_aniso_U_23
_atom_site_aniso_U_13
_atom_site_aniso_U_12
Zn1 0.02173(13) 0.01332(12) 0.02394(13) 0.00108(9) 0.00041(8) -0.00167(9)
O1 0.0287(5) 0.0129(4) 0.0321(6) 0.0013(4) -0.0018(4) -0.0001(4)
O2 0.0337(6) 0.0183(5) 0.0503(7) 0.0004(5) -0.0151(5) -0.0026(4)
O6 0.0320(6) 0.0241(5) 0.0286(5) -0.0023(4) -0.0043(4) -0.0020(4)
N1 0.0273(6) 0.0244(6) 0.0326(7) 0.0001(5) 0.0075(5) -0.0028(5)
C6 0.0214(7) 0.0150(6) 0.0291(7) -0.0003(5) 0.0028(6) -0.0016(5)
C7 0.0251(7) 0.0133(6) 0.0309(7) 0.0010(5) 0.0005(6) 0.0004(5)
C1 0.0296(8) 0.0251(7) 0.0418(9) 0.0002(7) 0.0074(7) -0.0035(6)
C5 0.0447(10) 0.0407(10) 0.0377(9) -0.0066(7) 0.0149(8) -0.0064(8)
C2 0.0302(8) 0.0327(9) 0.0615(12) 0.0150(8) 0.0084(8) -0.0035(7)
C3 0.0422(11) 0.0564(13) 0.0691(14) 0.0218(11) 0.0301(10) 0.0024(9)
N3 0.0499(11) 0.0550(12) 0.1158(19) 0.0031(11) 0.0200(12) -0.0293(9)
C4 0.0601(13) 0.0611(13) 0.0483(11) 0.0008(10) 0.0311(10) 0.0034(11)

loop_
_atom_type_symbol
_atom_type_description
_atom_type_scat_dispersion_real
_atom_type_scat_dispersion_imag
_atom_type_scat_source
C C 0.0033 0.0016 'International Tables Vol C Tables 4.2.6.8 and 6.1.1.4'
H H 0.0000 0.0000 'International Tables Vol C Tables 4.2.6.8 and 6.1.1.4'
N N 0.0061 0.0033 'International Tables Vol C Tables 4.2.6.8 and 6.1.1.4'
O O 0.0106 0.0060 'International Tables Vol C Tables 4.2.6.8 and 6.1.1.4'
Cl Cl 0.1484 0.1585 'International Tables Vol C Tables 4.2.6.8 and 6.1.1.4'
Zn Zn 0.2839 1.4301 'International Tables Vol C Tables 4.2.6.8 and 6.1.1.4'

loop_
_geom_angle_atom_site_label_1
_geom_angle_atom_site_label_2
_geom_angle_atom_site_label_3
_geom_angle
_geom_angle_site_symmetry_1
_geom_angle_site_symmetry_3
_geom_angle_publ_flag
O1 Zn1 O1 180.0 . 3_666 ?
O1 Zn1 N1 87.50(5) . 3_666 ?
O1 Zn1 N1 92.50(5) 3_666 3_666 ?
O1 Zn1 N1 92.50(5) . . ?
O1 Zn1 N1 87.50(5) 3_666 . ?
N1 Zn1 N1 180.0 3_666 . ?
O1 Zn1 O6 90.06(4) . 3_666 ?
O1 Zn1 O6 89.94(4) 3_666 3_666 ?
N1 Zn1 O6 91.10(5) 3_666 3_666 ?
N1 Zn1 O6 88.90(5) . 3_666 ?
O1 Zn1 O6 89.94(4) . . ?
O1 Zn1 O6 90.06(4) 3_666 . ?
N1 Zn1 O6 88.90(5) 3_666 . ?
N1 Zn1 O6 91.10(5) . . ?
O6 Zn1 O6 180.00(5) 3_666 . ?
C6 O1 Zn1 129.91(9) . . ?
Zn1 O6 H6A 101.92(9) . . ?
Zn1 O6 H6B 116.89(9) . . ?
H6A O6 H6B 102.25(12) . . ?
C5 N1 C1 118.54(15) . . ?
C5 N1 Zn1 119.16(11) . . ?
C1 N1 Zn1 122.19(11) . . ?
O1 C6 O2 125.86(13) . . ?
O1 C6 C7 117.09(12) . . ?
O2 C6 C7 117.04(12) . . ?
C7 C7 C6 123.39(16) 3_656 . ?
C7 C7 H7 117.88(16) 3_656 . ?
C6 C7 H7 118.71(13) . . ?
N1 C1 C2 123.08(17) . . ?
N1 C1 H1 118.5 . . ?
C2 C1 H1 118.5 . . ?
N1 C5 C4 121.56(18) . . ?
N1 C5 H5 119.2 . . ?
C4 C5 H5 119.2 . . ?
C3 C2 N3 122.37(18) . . ?
C3 C2 C1 117.31(17) . . ?
N3 C2 C1 120.3(2) . . ?
C4 C3 C2 119.49(18) . . ?
C4 C3 H3 120.3 . . ?
C2 C3 H3 120.3 . . ?
C2 N3 H3A 118.1(3) . . ?
C2 N3 H3B 110.9(2) . . ?
H3A N3 H3B 110.5(2) . . ?
C3 C4 C5 120.00(19) . . ?
C3 C4 H4 120.0 . . ?
C5 C4 H4 120.0 . . ?

loop_
_geom_bond_atom_site_label_1
_geom_bond_atom_site_label_2
_geom_bond_distance
_geom_bond_site_symmetry_2
_geom_bond_publ_flag
Zn1 O1 2.0781(10) . ?
Zn1 O1 2.0782(10) 3_666 ?
Zn1 N1 2.1468(13) 3_666 ?
Zn1 N1 2.1468(13) . ?
Zn1 O6 2.1646(11) 3_666 ?
Zn1 O6 2.1646(11) . ?
O1 C6 1.2529(17) . ?
O2 C6 1.2579(17) . ?
O6 H6A 0.8423(11) . ?
O6 H6B 0.8643(10) . ?
N1 C5 1.330(2) . ?
N1 C1 1.337(2) . ?
C6 C7 1.4982(18) . ?
C7 C7 1.308(3) 3_656 ?
C7 H7 0.9604(14) . ?
C1 C2 1.394(2) . ?
C1 H1 0.9500 . ?
C5 C4 1.379(3) . ?
C5 H5 0.9500 . ?
C2 C3 1.378(3) . ?
C2 N3 1.380(3) . ?
C3 C4 1.366(3) . ?
C3 H3 0.9500 . ?
N3 H3A 0.7639(19) . ?
N3 H3B 0.867(2) . ?
C4 H4 0.9500 . ?
